data_4518826
loop_
_publ_author_name
'Wang, Lixian'
'Lin, Jin'
'Sun, Qiangsheng'
'Xia, Chungu'
'Sun, Wei'

_publ_section_title
;
 Amino Acid Derived Chiral Aminobenzimidazole Manganese Catalysts for
 Asymmetric Transfer Hydrogenation of Ketones
;
_journal_issue 13
_journal_name_full 'ACS Catalysis'
_journal_page_first 8033
_journal_page_last 8041
_journal_paper_doi 10.1021/acscatal.1c00616
_journal_volume 11
_journal_year 2021
_chemical_absolute_configuration unk
_chemical_formula_sum 'C16 H19 Br Mn N3 O3'
_chemical_formula_weight 436.19
_space_group_crystal_system hexagonal
_space_group_IT_number 170
_space_group_name_Hall 'P 65'
_space_group_name_H-M_alt 'P 65'
_atom_sites_solution_hydrogens geom
_atom_sites_solution_primary direct
_atom_sites_solution_secondary difmap
_audit_creation_method SHELXL-2014/7
_cell_angle_alpha 90
_cell_angle_beta 90
_cell_angle_gamma 120
_cell_formula_units_Z 12
_cell_length_a 10.2602(9)
_cell_length_b 10.2602(9)
_cell_length_c 61.043(5)
_cell_measurement_reflns_used 9850
_cell_measurement_temperature 153(2)
_cell_measurement_theta_max 27.59
_cell_measurement_theta_min 2.32
_cell_volume 5565.2(8)
_computing_cell_refinement 'Bruker SMART'
_computing_data_collection 'Bruker SMART APEX II'
_computing_data_reduction 'Bruker SAINT'
_computing_molecular_graphics SHELXTL
_computing_publication_material SHELXTL
_computing_structure_refinement 'SHELXL-2014/7 (Sheldrick, 2014)'
_computing_structure_solution 'SHELXL-2014/7 (Sheldrick, 2014)'
_diffrn_ambient_temperature 153(2)
_diffrn_detector_area_resol_mean 'fine-focus sealed tube'
_diffrn_measured_fraction_theta_full 0.981
_diffrn_measured_fraction_theta_max 0.962
_diffrn_measurement_device_type 'Bruker APEX II area detector'
_diffrn_measurement_method '\w scan'
_diffrn_radiation_type MoK\a
_diffrn_radiation_wavelength 0.71073
_diffrn_reflns_av_R_equivalents 0.0481
_diffrn_reflns_av_unetI/netI 0.0502
_diffrn_reflns_Laue_measured_fraction_full 0.981
_diffrn_reflns_Laue_measured_fraction_max 0.962
_diffrn_reflns_limit_h_max 14
_diffrn_reflns_limit_h_min -13
_diffrn_reflns_limit_k_max 13
_diffrn_reflns_limit_k_min -13
_diffrn_reflns_limit_l_max 60
_diffrn_reflns_limit_l_min -83
_diffrn_reflns_number 46178
_diffrn_reflns_point_group_measured_fraction_full 0.893
_diffrn_reflns_point_group_measured_fraction_max 0.843
_diffrn_reflns_theta_full 25.242
_diffrn_reflns_theta_max 29.100
_diffrn_reflns_theta_min 2.292
_exptl_absorpt_coefficient_mu 2.883
_exptl_absorpt_correction_type multi-scan
_exptl_absorpt_process_details SADABS
_exptl_crystal_colour colorless
_exptl_crystal_density_diffrn 1.562
_exptl_crystal_description block
_exptl_crystal_F_000 2640
_exptl_crystal_size_max 0.300
_exptl_crystal_size_mid 0.200
_exptl_crystal_size_min 0.200
_exptl_transmission_factor_max 0.7458
_exptl_transmission_factor_min 0.3394
_refine_diff_density_max 1.051
_refine_diff_density_min -0.881
_refine_diff_density_rms 0.092
_refine_ls_abs_structure_details
;
 Flack x determined using 2815 quotients [(I+)-(I-)]/[(I+)+(I-)]
 (Parsons, Flack and Wagner, Acta Cryst. B69 (2013) 249-259).
;
_refine_ls_extinction_method none
_refine_ls_goodness_of_fit_ref 1.000
_refine_ls_hydrogen_treatment constr
_refine_ls_matrix_type full
_refine_ls_number_parameters 441
_refine_ls_number_reflns 8368
_refine_ls_number_restraints 7
_refine_ls_restrained_S_all 1.001
_refine_ls_R_factor_all 0.0479
_refine_ls_R_factor_gt 0.0390
_refine_ls_shift/su_max 0.002
_refine_ls_shift/su_mean 0.000
_refine_ls_structure_factor_coef Fsqd
_refine_ls_weighting_details 'w=1/[\s^2^(Fo^2^)+(0.0750P)^2^+0.1816P] where P=(Fo^2^+2Fc^2^)/3'
_refine_ls_weighting_scheme calc
_refine_ls_wR_factor_gt 0.1022
_refine_ls_wR_factor_ref 0.1068
_reflns_Friedel_coverage 0.737
_reflns_Friedel_fraction_full 0.803
_reflns_Friedel_fraction_max 0.721
_reflns_number_gt 7612
_reflns_number_total 8368
_reflns_threshold_expression 'I > 2\s(I)'
_cod_data_source_file cs1c00616_si_002.cif
_cod_data_source_block 1_a
_cod_depositor_comments
;
The following automatic conversions were performed:

data item '_exptl_absorpt_correction_type' value 'Multi-scan' was
changed to 'multi-scan' in accordance with the
/home/data/users/saulius/crontab/automatic-downloads/rss-feeds/ACS/lib/dictionaries/cif_core.dic
dictionary named 'cif_core.dic' version 2.4.2 last updated on
2011-04-26.

Automatic conversion script
Id: cif_fix_values 7556 2019-12-06 15:28:31Z antanas 

 Adding full bibliography for 4518826--4518827.cif.
;
_cod_original_cell_volume 5565.2(11)
_cod_database_code 4518826
_shelx_shelxl_version_number 2014/7
_shelx_space_group_comment
;
The symmetry employed for this shelxl refinement is uniquely defined
by the following loop, which should always be used as a source of
symmetry information in preference to the above space-group names.
They are only intended as comments.
;
_shelx_estimated_absorpt_t_min 0.478
_shelx_estimated_absorpt_t_max 0.596

loop_
_space_group_symop_operation_xyz
'x, y, z'
'-y, x-y, z+2/3'
'-x+y, -x, z+1/3'
'-x, -y, z+1/2'
'y, -x+y, z+1/6'
'x-y, x, z+5/6'

loop_
_atom_site_label
_atom_site_type_symbol
_atom_site_fract_x
_atom_site_fract_y
_atom_site_fract_z
_atom_site_U_iso_or_equiv
_atom_site_adp_type
_atom_site_occupancy
_atom_site_site_symmetry_order
_atom_site_calc_flag
_atom_site_refinement_flags_posn
_atom_site_refinement_flags_adp
_atom_site_refinement_flags_occupancy
_atom_site_disorder_assembly
_atom_site_disorder_group
Mn1 Mn 0.32711(8) 0.22381(9) 0.51418(2) 0.01761(17) Uani 1 1 d . . . . .
Mn2 Mn -0.04242(8) 0.41020(8) 0.44399(2) 0.01613(16) Uani 1 1 d . . . . .
Br1 Br 0.45980(6) 0.44586(6) 0.54113(2) 0.02641(14) Uani 1 1 d . . . . .
Br2 Br 0.03091(7) 0.24037(6) 0.46466(2) 0.02730(14) Uani 1 1 d . . . . .
C1 C 0.2910(5) 0.0232(5) 0.55597(9) 0.0180(10) Uani 1 1 d . . . . .
C2 C 0.4142(6) 0.0013(6) 0.55528(11) 0.0222(11) Uani 1 1 d . . . . .
H2 H 0.4794 0.0313 0.5430 0.027 Uiso 1 1 calc R U . . .
C3 C 0.4376(7) -0.0659(7) 0.57331(12) 0.0288(13) Uani 1 1 d . . . . .
H3 H 0.5202 -0.0834 0.5732 0.035 Uiso 1 1 calc R U . . .
C4 C 0.3431(7) -0.1091(6) 0.59170(11) 0.0266(12) Uani 1 1 d . . . . .
H4 H 0.3634 -0.1550 0.6037 0.032 Uiso 1 1 calc R U . . .
C5 C 0.2213(6) -0.0866(6) 0.59275(11) 0.0259(12) Uani 1 1 d . . . . .
H5 H 0.1578 -0.1146 0.6053 0.031 Uiso 1 1 calc R U . . .
C6 C 0.1966(6) -0.0199(5) 0.57432(10) 0.0188(10) Uani 1 1 d . . . . .
C7 C 0.1150(5) 0.0768(5) 0.54951(9) 0.0169(10) Uani 1 1 d . . . . .
C8 C 0.0257(5) 0.1314(6) 0.53690(9) 0.0188(10) Uani 1 1 d . . . . .
H8 H -0.0022 0.1893 0.5472 0.023 Uiso 1 1 calc R U . . .
C9 C -0.1216(6) 0.0055(6) 0.52623(10) 0.0216(11) Uani 1 1 d . . . . .
C10 C -0.0899(6) -0.0754(6) 0.50789(11) 0.0285(13) Uani 1 1 d . . . . .
H10A H -0.0315 -0.1196 0.5137 0.043 Uiso 1 1 calc R U . . .
H10B H -0.0325 -0.0034 0.4963 0.043 Uiso 1 1 calc R U . . .
H10C H -0.1853 -0.1553 0.5019 0.043 Uiso 1 1 calc R U . . .
C11 C -0.2069(6) 0.0824(8) 0.51754(13) 0.0324(14) Uani 1 1 d . . . . .
H11A H -0.1455 0.1574 0.5065 0.049 Uiso 1 1 calc R U . . .
H11B H -0.2275 0.1321 0.5297 0.049 Uiso 1 1 calc R U . . .
H11C H -0.3021 0.0067 0.5109 0.049 Uiso 1 1 calc R U . . .
C12 C -0.2205(6) -0.1110(8) 0.54343(12) 0.0364(15) Uani 1 1 d . . . . .
H12A H -0.3155 -0.1856 0.5367 0.055 Uiso 1 1 calc R U . . .
H12B H -0.2413 -0.0604 0.5554 0.055 Uiso 1 1 calc R U . . .
H12C H -0.1680 -0.1613 0.5492 0.055 Uiso 1 1 calc R U . . .
C13 C 0.2579(7) 0.0757(7) 0.49396(11) 0.0280(13) Uani 1 1 d . . . . .
C14 C 0.3946(6) 0.3566(7) 0.49186(11) 0.0260(12) Uani 1 1 d . . . . .
C15 C 0.5052(7) 0.2312(7) 0.51376(11) 0.0306(14) Uani 1 1 d . . . . .
C16 C -0.0224(6) 0.0079(7) 0.58605(11) 0.0262(12) Uani 1 1 d . . . . .
H16A H -0.0613 0.0740 0.5817 0.039 Uiso 1 1 calc R U . . .
H16B H 0.0263 0.0392 0.6004 0.039 Uiso 1 1 calc R U . . .
H16C H -0.1057 -0.0962 0.5869 0.039 Uiso 1 1 calc R U . . .
C17 C 0.2116(7) 0.6551(7) 0.49871(12) 0.0315(14) Uani 1 1 d . . . . .
C18 C 0.2282(9) 0.6832(8) 0.52129(12) 0.0440(18) Uani 1 1 d . . . . .
H18 H 0.3244 0.7282 0.5281 0.053 Uiso 1 1 calc R U . . .
C19 C 0.1010(11) 0.6434(9) 0.53324(15) 0.058(2) Uani 1 1 d . U . . .
H19 H 0.1091 0.6614 0.5486 0.070 Uiso 1 1 calc R U . . .
C20 C -0.0410(10) 0.5767(8) 0.52329(14) 0.049(2) Uani 1 1 d . . . . .
H20 H -0.1270 0.5529 0.5320 0.059 Uiso 1 1 calc R U . . .
C21 C -0.0589(8) 0.5447(7) 0.50113(13) 0.0369(16) Uani 1 1 d . . . . .
H21 H -0.1558 0.4965 0.4946 0.044 Uiso 1 1 calc R U . . .
C22 C 0.0701(7) 0.5856(6) 0.48873(11) 0.0272(13) Uani 1 1 d . . . . .
C23 C 0.2367(6) 0.6308(5) 0.46321(11) 0.0227(11) Uani 1 1 d . . . . .
C24 C 0.4770(8) 0.7503(9) 0.48598(15) 0.0474(19) Uani 1 1 d . . . . .
H24A H 0.5209 0.7187 0.4743 0.071 Uiso 1 1 calc R U . . .
H24B H 0.4944 0.7170 0.5002 0.071 Uiso 1 1 calc R U . . .
H24C H 0.5242 0.8602 0.4859 0.071 Uiso 1 1 calc R U . . .
C25 C 0.2974(6) 0.6299(6) 0.44108(9) 0.0193(10) Uani 1 1 d . . . . .
H25 H 0.3818 0.6085 0.4429 0.023 Uiso 1 1 calc R U . . .
C26 C 0.3580(6) 0.7805(6) 0.42737(11) 0.0234(12) Uani 1 1 d . . . . .
C27 C 0.4721(7) 0.9157(6) 0.44130(14) 0.0364(16) Uani 1 1 d . . . . .
H27A H 0.5040 1.0093 0.4332 0.055 Uiso 1 1 calc R U . . .
H27B H 0.5599 0.9050 0.4445 0.055 Uiso 1 1 calc R U . . .
H27C H 0.4245 0.9184 0.4551 0.055 Uiso 1 1 calc R U . . .
C28 C 0.4372(7) 0.7687(7) 0.40700(12) 0.0309(14) Uani 1 1 d . . . . .
H28A H 0.3633 0.6907 0.3973 0.046 Uiso 1 1 calc R U . . .
H28B H 0.5131 0.7422 0.4113 0.046 Uiso 1 1 calc R U . . .
H28C H 0.4862 0.8655 0.3993 0.046 Uiso 1 1 calc R U . . .
C29 C 0.2300(6) 0.8084(6) 0.42125(13) 0.0318(15) Uani 1 1 d . . . . .
H29A H 0.2705 0.9036 0.4132 0.048 Uiso 1 1 calc R U . . .
H29B H 0.1797 0.8136 0.4346 0.048 Uiso 1 1 calc R U . . .
H29C H 0.1574 0.7259 0.4120 0.048 Uiso 1 1 calc R U . . .
C30 C -0.1012(6) 0.5268(6) 0.43078(11) 0.0238(12) Uani 1 1 d . . . . .
C31 C -0.1373(6) 0.2662(6) 0.42374(10) 0.0217(11) Uani 1 1 d . . . . .
C32 C -0.2184(7) 0.3232(7) 0.45836(11) 0.0273(13) Uani 1 1 d . . . . .
N1 N 0.2367(4) 0.0854(5) 0.54066(8) 0.0179(9) Uani 1 1 d . . . . .
N2 N 0.0875(5) 0.0178(5) 0.56982(9) 0.0217(10) Uani 1 1 d . . . . .
N3 N 0.1323(5) 0.2390(5) 0.52022(8) 0.0190(9) Uani 1 1 d . . . . .
H3A H 0.1616 0.3344 0.5247 0.023 Uiso 1 1 calc R U . . .
H3B H 0.0817 0.2236 0.5074 0.023 Uiso 1 1 calc R U . . .
N4 N 0.3153(6) 0.6831(5) 0.48229(9) 0.0292(11) Uani 1 1 d . . . . .
N5 N 0.0892(5) 0.5686(5) 0.46658(8) 0.0194(9) Uani 1 1 d . . . . .
N6 N 0.1709(4) 0.4989(5) 0.42922(8) 0.0172(9) Uani 1 1 d . . . . .
H6A H 0.1938 0.4241 0.4281 0.021 Uiso 1 1 calc R U . . .
H6B H 0.1655 0.5287 0.4154 0.021 Uiso 1 1 calc R U . . .
O1 O 0.2283(6) -0.0117(6) 0.48061(11) 0.0497(15) Uani 1 1 d . . . . .
O2 O 0.4435(6) 0.4387(6) 0.47758(9) 0.0401(12) Uani 1 1 d . . . . .
O3 O 0.6230(5) 0.2458(7) 0.51335(10) 0.0498(15) Uani 1 1 d . . . . .
O4 O -0.3368(5) 0.2621(5) 0.46622(9) 0.0421(12) Uani 1 1 d . . . . .
O5 O -0.2061(4) 0.1697(5) 0.41134(8) 0.0298(9) Uani 1 1 d . . . . .
O6 O -0.1480(5) 0.5975(5) 0.42319(10) 0.0411(13) Uani 1 1 d . . . . .

loop_
_atom_site_aniso_label
_atom_site_aniso_U_11
_atom_site_aniso_U_22
_atom_site_aniso_U_33
_atom_site_aniso_U_23
_atom_site_aniso_U_13
_atom_site_aniso_U_12
Mn1 0.0172(3) 0.0226(4) 0.0153(4) 0.0038(3) 0.0013(3) 0.0116(3)
Mn2 0.0158(3) 0.0132(3) 0.0157(4) 0.0008(3) -0.0031(3) 0.0045(3)
Br1 0.0212(2) 0.0272(3) 0.0229(3) -0.0004(2) -0.0025(2) 0.0062(2)
Br2 0.0412(3) 0.0247(3) 0.0201(3) 0.0015(2) -0.0067(2) 0.0196(2)
C1 0.019(2) 0.017(2) 0.016(3) 0.0047(19) -0.0029(19) 0.0067(18)
C2 0.023(2) 0.020(2) 0.026(3) 0.006(2) 0.000(2) 0.012(2)
C3 0.033(3) 0.030(3) 0.033(4) 0.006(3) -0.007(2) 0.022(2)
C4 0.036(3) 0.029(3) 0.021(3) 0.007(2) -0.004(2) 0.020(2)
C5 0.031(3) 0.020(2) 0.024(3) 0.007(2) 0.004(2) 0.011(2)
C6 0.019(2) 0.017(2) 0.019(3) 0.000(2) -0.0039(19) 0.0073(19)
C7 0.014(2) 0.019(2) 0.016(3) -0.0030(19) -0.0039(18) 0.0062(18)
C8 0.013(2) 0.025(2) 0.020(3) -0.002(2) -0.0049(19) 0.0107(19)
C9 0.015(2) 0.025(3) 0.020(3) -0.001(2) -0.006(2) 0.006(2)
C10 0.024(3) 0.024(3) 0.034(4) -0.006(2) -0.008(2) 0.009(2)
C11 0.015(2) 0.045(3) 0.039(4) -0.004(3) -0.009(2) 0.016(2)
C12 0.017(3) 0.040(3) 0.031(4) -0.001(3) -0.005(2) -0.001(2)
C13 0.029(3) 0.030(3) 0.026(3) 0.003(2) 0.005(2) 0.015(2)
C14 0.030(3) 0.028(3) 0.024(3) 0.005(2) 0.003(2) 0.017(2)
C15 0.037(3) 0.045(3) 0.023(3) 0.017(3) 0.010(3) 0.029(3)
C16 0.014(2) 0.034(3) 0.024(3) 0.004(2) 0.004(2) 0.007(2)
C17 0.039(3) 0.022(3) 0.024(4) -0.004(2) -0.008(3) 0.009(2)
C18 0.059(4) 0.039(4) 0.015(3) -0.010(3) -0.010(3) 0.010(3)
C19 0.081(6) 0.049(4) 0.021(4) -0.007(3) -0.004(4) 0.015(4)
C20 0.063(5) 0.031(3) 0.035(5) -0.001(3) 0.019(4) 0.011(3)
C21 0.038(3) 0.027(3) 0.034(4) -0.004(3) 0.010(3) 0.007(3)
C22 0.040(3) 0.017(2) 0.022(3) -0.005(2) 0.000(3) 0.011(2)
C23 0.024(3) 0.013(2) 0.025(3) -0.007(2) -0.006(2) 0.0058(19)
C24 0.032(3) 0.052(4) 0.042(5) -0.014(4) -0.023(3) 0.009(3)
C25 0.021(2) 0.021(2) 0.016(3) -0.008(2) -0.008(2) 0.0108(19)
C26 0.019(2) 0.015(2) 0.030(3) -0.002(2) 0.000(2) 0.0044(19)
C27 0.028(3) 0.017(3) 0.043(5) -0.008(3) 0.002(3) -0.004(2)
C28 0.029(3) 0.026(3) 0.033(4) 0.002(2) 0.009(3) 0.010(2)
C29 0.027(3) 0.018(2) 0.049(5) 0.011(3) 0.006(3) 0.010(2)
C30 0.015(2) 0.021(2) 0.027(3) 0.001(2) -0.002(2) 0.003(2)
C31 0.020(2) 0.017(2) 0.025(3) 0.005(2) 0.002(2) 0.0061(19)
C32 0.026(3) 0.026(3) 0.028(4) -0.001(2) -0.004(2) 0.011(2)
N1 0.0146(18) 0.0172(18) 0.020(3) 0.0014(17) -0.0016(17) 0.0068(15)
N2 0.0126(18) 0.024(2) 0.027(3) 0.0019(19) -0.0012(18) 0.0076(17)
N3 0.0154(19) 0.0177(19) 0.023(3) -0.0005(17) -0.0036(17) 0.0080(16)
N4 0.034(3) 0.024(2) 0.023(3) -0.008(2) -0.014(2) 0.009(2)
N5 0.022(2) 0.0166(19) 0.018(3) -0.0016(17) -0.0004(18) 0.0082(17)
N6 0.0155(19) 0.0149(19) 0.019(2) -0.0020(16) -0.0012(16) 0.0058(16)
O1 0.055(3) 0.040(3) 0.052(4) -0.014(3) 0.003(3) 0.023(2)
O2 0.047(3) 0.043(3) 0.030(3) 0.018(2) 0.009(2) 0.022(2)
O3 0.033(2) 0.077(4) 0.055(4) 0.030(3) 0.014(2) 0.039(3)
O4 0.028(2) 0.044(3) 0.039(3) -0.003(2) 0.008(2) 0.006(2)
O5 0.027(2) 0.0230(19) 0.024(3) -0.0065(17) -0.0054(17) 0.0007(16)
O6 0.023(2) 0.029(2) 0.070(4) 0.012(2) -0.011(2) 0.0122(18)

loop_
_atom_type_symbol
_atom_type_description
_atom_type_scat_dispersion_real
_atom_type_scat_dispersion_imag
_atom_type_scat_source
C C 0.0033 0.0016 'International Tables Vol C Tables 4.2.6.8 and 6.1.1.4'
H H 0.0000 0.0000 'International Tables Vol C Tables 4.2.6.8 and 6.1.1.4'
Mn Mn 0.3368 0.7283 'International Tables Vol C Tables 4.2.6.8 and 6.1.1.4'
N N 0.0061 0.0033 'International Tables Vol C Tables 4.2.6.8 and 6.1.1.4'
O O 0.0106 0.0060 'International Tables Vol C Tables 4.2.6.8 and 6.1.1.4'
Br Br -0.2901 2.4595 'International Tables Vol C Tables 4.2.6.8 and 6.1.1.4'

loop_
_geom_angle_atom_site_label_1
_geom_angle_atom_site_label_2
_geom_angle_atom_site_label_3
_geom_angle
_geom_angle_site_symmetry_1
_geom_angle_site_symmetry_3
_geom_angle_publ_flag
C15 Mn1 C14 87.7(3) . . ?
C15 Mn1 C13 89.4(3) . . ?
C14 Mn1 C13 87.7(3) . . ?
C15 Mn1 N1 98.1(2) . . ?
C14 Mn1 N1 173.2(2) . . ?
C13 Mn1 N1 96.0(2) . . ?
C15 Mn1 N3 169.1(3) . . ?
C14 Mn1 N3 95.5(2) . . ?
C13 Mn1 N3 101.1(2) . . ?
N1 Mn1 N3 78.21(18) . . ?
C15 Mn1 Br1 84.0(2) . . ?
C14 Mn1 Br1 88.9(2) . . ?
C13 Mn1 Br1 172.68(19) . . ?
N1 Mn1 Br1 87.99(13) . . ?
N3 Mn1 Br1 85.68(13) . . ?
C30 Mn2 C32 87.7(3) . . ?
C30 Mn2 C31 90.9(3) . . ?
C32 Mn2 C31 86.0(3) . . ?
C30 Mn2 N5 94.7(2) . . ?
C32 Mn2 N5 99.6(2) . . ?
C31 Mn2 N5 172.2(2) . . ?
C30 Mn2 N6 98.3(2) . . ?
C32 Mn2 N6 173.9(2) . . ?
C31 Mn2 N6 94.6(2) . . ?
N5 Mn2 N6 79.31(18) . . ?
C30 Mn2 Br2 176.7(2) . . ?
C32 Mn2 Br2 89.2(2) . . ?
C31 Mn2 Br2 90.13(18) . . ?
N5 Mn2 Br2 84.61(13) . . ?
N6 Mn2 Br2 84.78(12) . . ?
C2 C1 N1 131.1(5) . . ?
C2 C1 C6 121.0(5) . . ?
N1 C1 C6 107.9(4) . . ?
C3 C2 C1 117.1(6) . . ?
C3 C2 H2 121.5 . . ?
C1 C2 H2 121.5 . . ?
C2 C3 C4 122.0(5) . . ?
C2 C3 H3 119.0 . . ?
C4 C3 H3 119.0 . . ?
C5 C4 C3 121.6(5) . . ?
C5 C4 H4 119.2 . . ?
C3 C4 H4 119.2 . . ?
C4 C5 C6 116.3(6) . . ?
C4 C5 H5 121.8 . . ?
C6 C5 H5 121.8 . . ?
N2 C6 C1 106.4(5) . . ?
N2 C6 C5 131.6(6) . . ?
C1 C6 C5 122.0(5) . . ?
N1 C7 N2 112.6(5) . . ?
N1 C7 C8 119.8(5) . . ?
N2 C7 C8 127.6(5) . . ?
N3 C8 C7 105.5(4) . . ?
N3 C8 C9 112.0(5) . . ?
C7 C8 C9 115.1(4) . . ?
N3 C8 H8 108.0 . . ?
C7 C8 H8 108.0 . . ?
C9 C8 H8 108.0 . . ?
C10 C9 C12 108.5(5) . . ?
C10 C9 C11 110.9(5) . . ?
C12 C9 C11 108.2(5) . . ?
C10 C9 C8 112.1(5) . . ?
C12 C9 C8 110.5(5) . . ?
C11 C9 C8 106.5(4) . . ?
C9 C10 H10A 109.5 . . ?
C9 C10 H10B 109.5 . . ?
H10A C10 H10B 109.5 . . ?
C9 C10 H10C 109.5 . . ?
H10A C10 H10C 109.5 . . ?
H10B C10 H10C 109.5 . . ?
C9 C11 H11A 109.5 . . ?
C9 C11 H11B 109.5 . . ?
H11A C11 H11B 109.5 . . ?
C9 C11 H11C 109.5 . . ?
H11A C11 H11C 109.5 . . ?
H11B C11 H11C 109.5 . . ?
C9 C12 H12A 109.5 . . ?
C9 C12 H12B 109.5 . . ?
H12A C12 H12B 109.5 . . ?
C9 C12 H12C 109.5 . . ?
H12A C12 H12C 109.5 . . ?
H12B C12 H12C 109.5 . . ?
O1 C13 Mn1 173.4(6) . . ?
O2 C14 Mn1 176.2(5) . . ?
O3 C15 Mn1 175.6(6) . . ?
N2 C16 H16A 109.5 . . ?
N2 C16 H16B 109.5 . . ?
H16A C16 H16B 109.5 . . ?
N2 C16 H16C 109.5 . . ?
H16A C16 H16C 109.5 . . ?
H16B C16 H16C 109.5 . . ?
N4 C17 C22 106.6(6) . . ?
N4 C17 C18 132.0(6) . . ?
C22 C17 C18 121.5(7) . . ?
C19 C18 C17 117.6(7) . . ?
C19 C18 H18 121.2 . . ?
C17 C18 H18 121.2 . . ?
C18 C19 C20 121.3(8) . . ?
C18 C19 H19 119.4 . . ?
C20 C19 H19 119.4 . . ?
C21 C20 C19 121.5(8) . . ?
C21 C20 H20 119.3 . . ?
C19 C20 H20 119.3 . . ?
C20 C21 C22 117.8(7) . . ?
C20 C21 H21 121.1 . . ?
C22 C21 H21 121.1 . . ?
N5 C22 C17 108.2(6) . . ?
N5 C22 C21 131.4(6) . . ?
C17 C22 C21 120.3(6) . . ?
N5 C23 N4 111.3(6) . . ?
N5 C23 C25 121.0(5) . . ?
N4 C23 C25 127.6(5) . . ?
N4 C24 H24A 109.5 . . ?
N4 C24 H24B 109.5 . . ?
H24A C24 H24B 109.5 . . ?
N4 C24 H24C 109.5 . . ?
H24A C24 H24C 109.5 . . ?
H24B C24 H24C 109.5 . . ?
C23 C25 N6 105.4(4) . . ?
C23 C25 C26 115.7(4) . . ?
N6 C25 C26 111.0(4) . . ?
C23 C25 H25 108.2 . . ?
N6 C25 H25 108.2 . . ?
C26 C25 H25 108.2 . . ?
C28 C26 C29 111.1(6) . . ?
C28 C26 C27 109.0(5) . . ?
C29 C26 C27 107.6(5) . . ?
C28 C26 C25 108.6(5) . . ?
C29 C26 C25 111.0(4) . . ?
C27 C26 C25 109.6(5) . . ?
C26 C27 H27A 109.5 . . ?
C26 C27 H27B 109.5 . . ?
H27A C27 H27B 109.5 . . ?
C26 C27 H27C 109.5 . . ?
H27A C27 H27C 109.5 . . ?
H27B C27 H27C 109.5 . . ?
C26 C28 H28A 109.5 . . ?
C26 C28 H28B 109.5 . . ?
H28A C28 H28B 109.5 . . ?
C26 C28 H28C 109.5 . . ?
H28A C28 H28C 109.5 . . ?
H28B C28 H28C 109.5 . . ?
C26 C29 H29A 109.5 . . ?
C26 C29 H29B 109.5 . . ?
H29A C29 H29B 109.5 . . ?
C26 C29 H29C 109.5 . . ?
H29A C29 H29C 109.5 . . ?
H29B C29 H29C 109.5 . . ?
O6 C30 Mn2 175.1(6) . . ?
O5 C31 Mn2 176.1(5) . . ?
O4 C32 Mn2 175.0(6) . . ?
C7 N1 C1 106.0(5) . . ?
C7 N1 Mn1 117.1(4) . . ?
C1 N1 Mn1 134.5(3) . . ?
C7 N2 C6 107.0(5) . . ?
C7 N2 C16 129.4(5) . . ?
C6 N2 C16 123.3(5) . . ?
C8 N3 Mn1 115.6(3) . . ?
C8 N3 H3A 108.4 . . ?
Mn1 N3 H3A 108.4 . . ?
C8 N3 H3B 108.4 . . ?
Mn1 N3 H3B 108.4 . . ?
H3A N3 H3B 107.4 . . ?
C23 N4 C17 107.2(5) . . ?
C23 N4 C24 128.7(6) . . ?
C17 N4 C24 124.1(6) . . ?
C23 N5 C22 106.7(5) . . ?
C23 N5 Mn2 114.7(4) . . ?
C22 N5 Mn2 132.7(4) . . ?
C25 N6 Mn2 115.1(3) . . ?
C25 N6 H6A 108.5 . . ?
Mn2 N6 H6A 108.5 . . ?
C25 N6 H6B 108.5 . . ?
Mn2 N6 H6B 108.5 . . ?
H6A N6 H6B 107.5 . . ?

loop_
_geom_bond_atom_site_label_1
_geom_bond_atom_site_label_2
_geom_bond_distance
_geom_bond_site_symmetry_2
_geom_bond_publ_flag
Mn1 C15 1.791(6) . ?
Mn1 C14 1.802(6) . ?
Mn1 C13 1.805(7) . ?
Mn1 N1 2.042(5) . ?
Mn1 N3 2.114(4) . ?
Mn1 Br1 2.5786(10) . ?
Mn2 C30 1.780(6) . ?
Mn2 C32 1.793(6) . ?
Mn2 C31 1.794(6) . ?
Mn2 N5 2.042(5) . ?
Mn2 N6 2.107(4) . ?
Mn2 Br2 2.5507(9) . ?
C1 C2 1.390(7) . ?
C1 N1 1.396(7) . ?
C1 C6 1.400(8) . ?
C2 C3 1.383(8) . ?
C2 H2 0.9500 . ?
C3 C4 1.402(10) . ?
C3 H3 0.9500 . ?
C4 C5 1.382(8) . ?
C4 H4 0.9500 . ?
C5 C6 1.405(8) . ?
C5 H5 0.9500 . ?
C6 N2 1.382(7) . ?
C7 N1 1.322(7) . ?
C7 N2 1.347(8) . ?
C7 C8 1.503(7) . ?
C8 N3 1.498(7) . ?
C8 C9 1.557(7) . ?
C8 H8 1.0000 . ?
C9 C10 1.522(9) . ?
C9 C12 1.532(9) . ?
C9 C11 1.537(8) . ?
C10 H10A 0.9800 . ?
C10 H10B 0.9800 . ?
C10 H10C 0.9800 . ?
C11 H11A 0.9800 . ?
C11 H11B 0.9800 . ?
C11 H11C 0.9800 . ?
C12 H12A 0.9800 . ?
C12 H12B 0.9800 . ?
C12 H12C 0.9800 . ?
C13 O1 1.135(9) . ?
C14 O2 1.140(8) . ?
C15 O3 1.142(7) . ?
C16 N2 1.466(7) . ?
C16 H16A 0.9800 . ?
C16 H16B 0.9800 . ?
C16 H16C 0.9800 . ?
C17 N4 1.383(9) . ?
C17 C22 1.397(9) . ?
C17 C18 1.401(10) . ?
C18 C19 1.367(13) . ?
C18 H18 0.9500 . ?
C19 C20 1.401(13) . ?
C19 H19 0.9500 . ?
C20 C21 1.382(11) . ?
C20 H20 0.9500 . ?
C21 C22 1.395(10) . ?
C21 H21 0.9500 . ?
C22 N5 1.390(8) . ?
C23 N5 1.332(7) . ?
C23 N4 1.365(8) . ?
C23 C25 1.489(8) . ?
C24 N4 1.461(8) . ?
C24 H24A 0.9800 . ?
C24 H24B 0.9800 . ?
C24 H24C 0.9800 . ?
C25 N6 1.507(6) . ?
C25 C26 1.586(8) . ?
C25 H25 1.0000 . ?
C26 C28 1.523(9) . ?
C26 C29 1.524(8) . ?
C26 C27 1.547(8) . ?
C27 H27A 0.9800 . ?
C27 H27B 0.9800 . ?
C27 H27C 0.9800 . ?
C28 H28A 0.9800 . ?
C28 H28B 0.9800 . ?
C28 H28C 0.9800 . ?
C29 H29A 0.9800 . ?
C29 H29B 0.9800 . ?
C29 H29C 0.9800 . ?
C30 O6 1.148(7) . ?
C31 O5 1.163(7) . ?
C32 O4 1.156(8) . ?
N3 H3A 0.9100 . ?
N3 H3B 0.9100 . ?
N6 H6A 0.9100 . ?
N6 H6B 0.9100 . ?

loop_
_geom_torsion_atom_site_label_1
_geom_torsion_atom_site_label_2
_geom_torsion_atom_site_label_3
_geom_torsion_atom_site_label_4
_geom_torsion
_geom_torsion_site_symmetry_1
_geom_torsion_site_symmetry_2
_geom_torsion_site_symmetry_3
_geom_torsion_site_symmetry_4
_geom_torsion_publ_flag
N1 C1 C2 C3 -179.4(5) . . . . ?
C6 C1 C2 C3 0.7(8) . . . . ?
C1 C2 C3 C4 -0.7(9) . . . . ?
C2 C3 C4 C5 0.0(10) . . . . ?
C3 C4 C5 C6 0.8(9) . . . . ?
C2 C1 C6 N2 179.6(5) . . . . ?
N1 C1 C6 N2 -0.3(6) . . . . ?
C2 C1 C6 C5 0.0(8) . . . . ?
N1 C1 C6 C5 -179.9(5) . . . . ?
C4 C5 C6 N2 179.7(6) . . . . ?
C4 C5 C6 C1 -0.8(8) . . . . ?
N1 C7 C8 N3 -21.9(6) . . . . ?
N2 C7 C8 N3 157.6(5) . . . . ?
N1 C7 C8 C9 102.2(6) . . . . ?
N2 C7 C8 C9 -78.3(7) . . . . ?
N3 C8 C9 C10 53.1(6) . . . . ?
C7 C8 C9 C10 -67.4(7) . . . . ?
N3 C8 C9 C12 174.3(5) . . . . ?
C7 C8 C9 C12 53.8(7) . . . . ?
N3 C8 C9 C11 -68.4(6) . . . . ?
C7 C8 C9 C11 171.1(5) . . . . ?
N4 C17 C18 C19 178.9(7) . . . . ?
C22 C17 C18 C19 -1.6(11) . . . . ?
C17 C18 C19 C20 0.1(13) . . . . ?
C18 C19 C20 C21 1.7(13) . . . . ?
C19 C20 C21 C22 -2.1(11) . . . . ?
N4 C17 C22 N5 1.6(6) . . . . ?
C18 C17 C22 N5 -178.0(6) . . . . ?
N4 C17 C22 C21 -179.2(6) . . . . ?
C18 C17 C22 C21 1.2(10) . . . . ?
C20 C21 C22 N5 179.6(6) . . . . ?
C20 C21 C22 C17 0.6(10) . . . . ?
N5 C23 C25 N6 -23.9(6) . . . . ?
N4 C23 C25 N6 152.1(5) . . . . ?
N5 C23 C25 C26 99.1(6) . . . . ?
N4 C23 C25 C26 -84.9(7) . . . . ?
C23 C25 C26 C28 171.3(5) . . . . ?
N6 C25 C26 C28 -68.7(6) . . . . ?
C23 C25 C26 C29 -66.4(6) . . . . ?
N6 C25 C26 C29 53.6(6) . . . . ?
C23 C25 C26 C27 52.3(6) . . . . ?
N6 C25 C26 C27 172.3(5) . . . . ?
N2 C7 N1 C1 2.0(6) . . . . ?
C8 C7 N1 C1 -178.5(4) . . . . ?
N2 C7 N1 Mn1 -163.1(4) . . . . ?
C8 C7 N1 Mn1 16.4(6) . . . . ?
C2 C1 N1 C7 179.1(6) . . . . ?
C6 C1 N1 C7 -1.0(6) . . . . ?
C2 C1 N1 Mn1 -19.6(9) . . . . ?
C6 C1 N1 Mn1 160.3(4) . . . . ?
N1 C7 N2 C6 -2.2(6) . . . . ?
C8 C7 N2 C6 178.3(5) . . . . ?
N1 C7 N2 C16 171.0(5) . . . . ?
C8 C7 N2 C16 -8.5(9) . . . . ?
C1 C6 N2 C7 1.4(6) . . . . ?
C5 C6 N2 C7 -179.0(6) . . . . ?
C1 C6 N2 C16 -172.2(5) . . . . ?
C5 C6 N2 C16 7.3(9) . . . . ?
C7 C8 N3 Mn1 17.5(5) . . . . ?
C9 C8 N3 Mn1 -108.5(4) . . . . ?
N5 C23 N4 C17 -1.3(6) . . . . ?
C25 C23 N4 C17 -177.6(5) . . . . ?
N5 C23 N4 C24 176.0(6) . . . . ?
C25 C23 N4 C24 -0.3(10) . . . . ?
C22 C17 N4 C23 -0.2(6) . . . . ?
C18 C17 N4 C23 179.3(7) . . . . ?
C22 C17 N4 C24 -177.7(6) . . . . ?
C18 C17 N4 C24 1.8(11) . . . . ?
N4 C23 N5 C22 2.3(6) . . . . ?
C25 C23 N5 C22 178.8(5) . . . . ?
N4 C23 N5 Mn2 -154.3(4) . . . . ?
C25 C23 N5 Mn2 22.2(6) . . . . ?
C17 C22 N5 C23 -2.4(6) . . . . ?
C21 C22 N5 C23 178.6(6) . . . . ?
C17 C22 N5 Mn2 148.2(4) . . . . ?
C21 C22 N5 Mn2 -30.9(9) . . . . ?
C23 C25 N6 Mn2 14.4(5) . . . . ?
C26 C25 N6 Mn2 -111.6(4) . . . . ?
